data_7702378
loop_
_publ_author_name
'Marder, Todd B.'
'Norman, Nicholas C.'
'Orpen, A. Guy'
'Quayle, Michael J.'
'Rice, Craig R.'

_publ_section_title
;
 Crystalline TCNQ and TCNE adducts of the diborane(4) compounds
 B2(1,2-E2C6H4)2 (E&#x2005;=&#x2005;O or S)
;
_journal_issue 13
_journal_name_full 'Journal of the Chemical Society, Dalton Transactions'
_journal_page_first 2127
_journal_paper_doi 10.1039/a901169b
_journal_year 1999
_chemical_formula_structural 'B S2 C6 H4 ^.^ TCNQ'
_chemical_formula_sum 'C24 H12 B2 N4 S4'
_chemical_formula_weight 506.24
_chemical_name_systematic
; 
7,7,8,8-Tetracyano-p-quinodimethane - bis(Benzene-1,2-dithiolato)
-diborane adduct, form B 
;
_space_group_IT_number 2
_space_group_name_Hall '-P 1'
_space_group_name_H-M_alt 'P -1'
_symmetry_cell_setting triclinic
_symmetry_space_group_name_H-M 'P -1'
_atom_sites_solution_hydrogens geom
_atom_sites_solution_primary direct
_atom_sites_solution_secondary difmap
_audit_creation_method SHELXL
_cell_angle_alpha 71.97(3)
_cell_angle_beta 72.71(2)
_cell_angle_gamma 88.28(2)
_cell_formula_units_Z 1
_cell_length_a 7.862(2)
_cell_length_b 8.386(2)
_cell_length_c 9.745(2)
_cell_measurement_reflns_used 72
_cell_measurement_temperature 173(2)
_cell_measurement_theta_max 50
_cell_measurement_theta_min 5
_cell_volume 582.0(3)
_computing_cell_refinement 'SAINT (Siemens, 1995b)'
_computing_data_collection 'SMART (Siemens, 1995b)'
_computing_data_reduction 'SAINT (Siemens, 1995b)'
_computing_molecular_graphics 'SHELXTL (Siemens, 1995a)'
_computing_publication_material 'SHELXTL (Siemens, 1995a)'
_computing_structure_refinement 'SHELXTL (Siemens, 1995a)'
_computing_structure_solution 'SHELXTL (Siemens, 1995a)'
_diffrn_ambient_temperature 173(2)
_diffrn_measurement_device 'Siemens SMART Area Detector'
_diffrn_measurement_method '\w rotation with narrow frames'
_diffrn_radiation_monochromator graphite
_diffrn_radiation_source 'fine-focus sealed tube'
_diffrn_radiation_type MoK\a
_diffrn_radiation_wavelength 0.71073
_diffrn_reflns_av_R_equivalents 0.0337
_diffrn_reflns_av_sigmaI/netI 0.0575
_diffrn_reflns_limit_h_max 10
_diffrn_reflns_limit_h_min -10
_diffrn_reflns_limit_k_max 10
_diffrn_reflns_limit_k_min -10
_diffrn_reflns_limit_l_max 12
_diffrn_reflns_limit_l_min -12
_diffrn_reflns_number 6120
_diffrn_reflns_theta_max 27.49
_diffrn_reflns_theta_min 2.31
_diffrn_standards_decay_% none
_exptl_absorpt_coefficient_mu 0.430
_exptl_absorpt_correction_type none
_exptl_crystal_colour red
_exptl_crystal_density_diffrn 1.444
_exptl_crystal_density_meas ?
_exptl_crystal_description plate
_exptl_crystal_F_000 258
_exptl_crystal_size_max 0.5
_exptl_crystal_size_mid 0.25
_exptl_crystal_size_min 0.1
_refine_diff_density_max 0.308
_refine_diff_density_min -0.260
_refine_diff_density_rms 0.053
_refine_ls_extinction_coef none
_refine_ls_extinction_method none
_refine_ls_goodness_of_fit_all 0.914
_refine_ls_goodness_of_fit_obs 1.019
_refine_ls_hydrogen_treatment 'see text'
_refine_ls_matrix_type full
_refine_ls_number_parameters 154
_refine_ls_number_reflns 2637
_refine_ls_number_restraints 0
_refine_ls_restrained_S_all 0.914
_refine_ls_restrained_S_obs 1.019
_refine_ls_R_factor_all 0.0609
_refine_ls_R_factor_obs 0.0365
_refine_ls_shift/esd_max 0.001
_refine_ls_shift/esd_mean 0.000
_refine_ls_structure_factor_coef Fsqd
_refine_ls_weighting_details 'w=1/[\s^2^(Fo^2^)+(0.0401P)^2^+0.0000P] where P=(MAx(Fo^2^,0)+2Fc^2^)/3'
_refine_ls_weighting_scheme calc
_refine_ls_wR_factor_all 0.0822
_refine_ls_wR_factor_obs 0.0761
_reflns_number_observed 1867
_reflns_number_total 2637
_reflns_observed_criterion >2sigma(I)
_cod_data_source_file 901169b.txt
_cod_data_source_block 6.1b
_cod_depositor_comments
;
The following automatic conversions were performed:

data item '_exptl_crystal_density_meas' value 'not measured' was
changed to '?' -- the value is perceived as not measured.

data item '_refine_ls_weighting_scheme' value 'calc
w=1/[\s^2^(Fo^2^)+(0.0401P)^2^+0.0000P] where
P=(MAx(Fo^2^,0)+2Fc^2^)/3' was changed to 'calc'. A new data item
'_refine_ls_weighting_details' was created with the value set to
'w=1/[\s^2^(Fo^2^)+(0.0401P)^2^+0.0000P] where
P=(MAx(Fo^2^,0)+2Fc^2^)/3'.

Automatic conversion script
Id: cif_fix_values 6909 2019-04-08 15:41:33Z antanas 
;
_cod_original_cell_volume 582.0(2)
_cod_original_sg_symbol_H-M P-1
_cod_database_code 7702378

loop_
_symmetry_equiv_pos_as_xyz
'x, y, z'
'-x, -y, -z'

loop_
_atom_site_aniso_label
_atom_site_aniso_U_11
_atom_site_aniso_U_22
_atom_site_aniso_U_33
_atom_site_aniso_U_23
_atom_site_aniso_U_13
_atom_site_aniso_U_12
B1 0.0241(12) 0.0279(12) 0.0328(13) -0.0031(10) -0.0110(10) -0.0052(9)
S1 0.0264(3) 0.0367(3) 0.0443(3) -0.0206(3) -0.0163(2) 0.0036(2)
S2 0.0225(3) 0.0439(3) 0.0340(3) -0.0102(3) -0.0110(2) 0.0005(2)
C1 0.0271(11) 0.0248(10) 0.0305(11) -0.0087(9) -0.0117(9) -0.0023(8)
C2 0.0257(10) 0.0255(10) 0.0279(11) -0.0020(9) -0.0091(9) -0.0048(8)
C3 0.0351(12) 0.0337(12) 0.0289(12) -0.0069(10) -0.0059(10) 0.0013(9)
C4 0.0500(15) 0.0319(12) 0.0297(12) -0.0082(10) -0.0148(11) -0.0039(10)
C5 0.0425(14) 0.0324(12) 0.0420(13) -0.0077(11) -0.0257(11) -0.0038(10)
C6 0.0302(12) 0.0296(11) 0.0443(13) -0.0120(10) -0.0183(10) 0.0004(9)
C11 0.0180(10) 0.0264(10) 0.0248(10) -0.0069(8) -0.0040(8) 0.0010(8)
C12 0.0163(9) 0.0281(10) 0.0281(11) -0.0070(9) -0.0057(8) -0.0009(8)
C13 0.0181(9) 0.0218(9) 0.0264(10) -0.0061(8) -0.0052(8) -0.0013(7)
C14 0.0181(10) 0.0260(10) 0.0259(11) -0.0069(9) -0.0050(8) 0.0002(8)
C15 0.0246(11) 0.0303(11) 0.0290(11) -0.0093(9) -0.0129(9) 0.0004(8)
C16 0.0269(11) 0.0289(10) 0.0215(10) -0.0084(9) -0.0059(9) -0.0013(8)
N2 0.0328(10) 0.0452(11) 0.0366(11) -0.0179(10) -0.0116(9) 0.0067(9)
N1 0.0241(10) 0.0474(11) 0.0371(11) -0.0123(9) -0.0107(8) -0.0016(8)

loop_
_atom_site_label
_atom_site_type_symbol
_atom_site_fract_x
_atom_site_fract_y
_atom_site_fract_z
_atom_site_U_iso_or_equiv
_atom_site_thermal_displace_type
_atom_site_occupancy
_atom_site_calc_flag
_atom_site_refinement_flags
B1 B 0.4612(3) -0.0262(3) 0.9380(3) 0.0291(5) Uani 1 d .
S1 S 0.24027(7) 0.00792(7) 0.92536(6) 0.0327(2) Uani 1 d .
S2 S 0.58749(7) -0.12680(7) 0.80561(6) 0.0334(2) Uani 1 d .
C1 C 0.2564(3) -0.0815(2) 0.7815(2) 0.0267(4) Uani 1 d .
C2 C 0.4199(3) -0.1432(2) 0.7239(2) 0.0276(4) Uani 1 d .
C3 C 0.4446(3) -0.2138(3) 0.6079(2) 0.0341(5) Uani 1 d .
H3 H 0.5563(3) -0.2546(3) 0.5676(2) 0.041 Uiso 1 calc R
C4 C 0.3036(3) -0.2234(3) 0.5526(2) 0.0368(5) Uani 1 d .
H4 H 0.3185(3) -0.2720(3) 0.4741(2) 0.044 Uiso 1 calc R
C5 C 0.1407(3) -0.1629(3) 0.6102(2) 0.0368(5) Uani 1 d .
H5 H 0.0454(3) -0.1706(3) 0.5708(2) 0.044 Uiso 1 calc R
C6 C 0.1157(3) -0.0916(2) 0.7241(2) 0.0330(5) Uani 1 d .
H6 H 0.0041(3) -0.0498(2) 0.7630(2) 0.040 Uiso 1 calc R
C11 C 0.1322(2) -0.5471(2) -0.1114(2) 0.0239(4) Uani 1 d .
H11 H 0.2196(2) -0.5793(2) -0.1873(2) 0.029 Uiso 1 calc R
C12 C 0.1813(2) -0.5036(2) -0.0064(2) 0.0248(4) Uani 1 d .
H12 H 0.3031(2) -0.5052(2) -0.0091(2) 0.030 Uiso 1 calc R
C13 C 0.0520(2) -0.4546(2) 0.1103(2) 0.0228(4) Uani 1 d .
C14 C 0.1025(2) -0.4115(2) 0.2184(2) 0.0240(4) Uani 1 d .
C15 C -0.0243(3) -0.3653(2) 0.3380(2) 0.0269(4) Uani 1 d .
C16 C 0.2844(3) -0.4099(2) 0.2196(2) 0.0259(4) Uani 1 d .
N2 N -0.1234(2) -0.3294(2) 0.4340(2) 0.0368(4) Uani 1 d .
N1 N 0.4300(2) -0.4056(2) 0.2193(2) 0.0360(4) Uani 1 d .

loop_
_atom_type_symbol
_atom_type_description
_atom_type_scat_dispersion_real
_atom_type_scat_dispersion_imag
_atom_type_scat_source
C C 0.0033 0.0016 'International Tables Vol C Tables 4.2.6.8 and 6.1.1.4'
H H 0.0000 0.0000 'International Tables Vol C Tables 4.2.6.8 and 6.1.1.4'
B B 0.0013 0.0007 'International Tables Vol C Tables 4.2.6.8 and 6.1.1.4'
N N 0.0061 0.0033 'International Tables Vol C Tables 4.2.6.8 and 6.1.1.4'
S S 0.1246 0.1234 'International Tables Vol C Tables 4.2.6.8 and 6.1.1.4'

loop_
_geom_angle_atom_site_label_1
_geom_angle_atom_site_label_2
_geom_angle_atom_site_label_3
_geom_angle
_geom_angle_site_symmetry_1
_geom_angle_site_symmetry_3
B1 B1 S1 123.6(2) 2_657 .
B1 B1 S2 124.3(2) 2_657 .
S1 B1 S2 112.11(12) . .
C1 S1 B1 97.36(10) . .
C1 S1 H6 146.28(8) . 2_557
B1 S1 H6 108.26(9) . 2_557
C1 S1 S1 98.93(7) . 2_557
B1 S1 S1 154.85(8) . 2_557
H6 S1 S1 50.15(4) 2_557 2_557
C2 S2 B1 97.24(10) . .
C2 S2 H6 148.80(8) . 1_655
B1 S2 H6 106.52(8) . 1_655
C6 C1 C2 120.1(2) . .
C6 C1 S1 123.1(2) . .
C2 C1 S1 116.81(14) . .
C3 C2 C1 120.4(2) . .
C3 C2 S2 123.1(2) . .
C1 C2 S2 116.47(14) . .
C4 C3 C2 118.8(2) . .
C3 C4 C5 120.9(2) . .
C6 C5 C4 120.7(2) . .
C5 C6 C1 119.2(2) . .
C12 C11 C13 120.7(2) . 2_545
C11 C12 C13 121.0(2) . .
C14 C13 C12 120.8(2) . .
C14 C13 C11 120.9(2) . 2_545
C12 C13 C11 118.3(2) . 2_545
C13 C14 C16 122.4(2) . .
C13 C14 C15 122.0(2) . .
C16 C14 C15 115.6(2) . .
N2 C15 C14 179.1(2) . .
N1 C16 C14 178.8(2) . .
C15 N2 H3 151.6(2) . 1_455
C15 N2 H5 111.8(2) . .
H3 N2 H5 94.24(9) 1_455 .
C16 N1 H11 171.2(2) . 2_645
C16 N1 H12 121.5(2) . 2_645
H11 N1 H12 49.83(6) 2_645 2_645
C16 N1 H4 88.96(15) . .
H11 N1 H4 99.73(8) 2_645 .
H12 N1 H4 149.40(9) 2_645 .

loop_
_geom_bond_atom_site_label_1
_geom_bond_atom_site_label_2
_geom_bond_distance
_geom_bond_site_symmetry_2
B1 B1 1.676(4) 2_657
B1 S1 1.786(2) .
B1 S2 1.796(3) .
S1 C1 1.757(2) .
S1 H6 3.193(2) 2_557
S1 S1 3.6128(14) 2_557
S2 C2 1.759(2) .
S2 H6 3.236(2) 1_655
C1 C6 1.395(3) .
C1 C2 1.395(3) .
C2 C3 1.393(3) .
C3 C4 1.384(3) .
C4 C5 1.386(3) .
C5 C6 1.380(3) .
C11 C12 1.343(2) .
C11 C13 1.445(2) 2_545
C12 C13 1.439(3) .
C13 C14 1.375(3) .
C13 C11 1.445(2) 2_545
C14 C16 1.434(3) .
C14 C15 1.438(3) .
C15 N2 1.140(2) .
C16 N1 1.145(2) .
N2 H3 2.625(3) 1_455
N1 H11 2.682(3) 2_645
N1 H12 2.731(3) 2_645
